data_1519513
loop_
_publ_author_name
'Horton, Peter N.'
'Hursthouse, Michael B.'
'Winters, A. L.'
'Nash, R.'
'Thornhill, A. J.'
'Hall, L. M.'
'Dennis, M.'
'Murphy, P. J.'
'Light, Mark E.'

_publ_section_title
;
 t-Butyl-2-(t-butoxycarbonyl)imino-4-hydroxymethyl-4,5-dihydro-3H-imidazole-
 3-carboxylate
;
_journal_name_full 'Crystal Structure Report Archive'
_journal_page_first 36
_journal_year 2002
_chemical_formula_sum 'C14 H24 N3 O5'
_chemical_formula_weight 314.36
_space_group_IT_number 14
_symmetry_cell_setting monoclinic
_symmetry_space_group_name_Hall '-P 2ybc'
_symmetry_space_group_name_H-M 'P 1 21/c 1'
_atom_sites_solution_hydrogens geom
_atom_sites_solution_primary direct
_atom_sites_solution_secondary difmap
_cell_angle_alpha 90.00
_cell_angle_beta 91.600(3)
_cell_angle_gamma 90.00
_cell_formula_units_Z 8
_cell_length_a 19.380(2)
_cell_length_b 13.2761(11)
_cell_length_c 13.0097(11)
_cell_measurement_reflns_used 31578
_cell_measurement_temperature 293(2)
_cell_measurement_theta_max 26.37
_cell_measurement_theta_min 2.91
_cell_volume 3346.0(5)
_computing_cell_refinement 'DENZO & COLLECT'
_computing_data_collection 'DENZO (Otwinowski & Minor, 1997) & COLLECT (Hooft, 1998)'
_computing_data_reduction 'DENZO & COLLECT'
_computing_structure_refinement 'SHELXL-97 (Sheldrick, 1997)'
_computing_structure_solution 'SHELXS-97 (Sheldrick, 1990)'
_diffrn_ambient_temperature 293(2)
_diffrn_detector_area_resol_mean 9.091
_diffrn_measured_fraction_theta_full 0.890
_diffrn_measured_fraction_theta_max 0.890
_diffrn_measurement_device_type 'Bruker-Nonius KappaCCD'
_diffrn_measurement_method '\F & \w scans'
_diffrn_radiation_monochromator graphite
_diffrn_radiation_source 'Bruker-Nonius FR591 rotating anode'
_diffrn_radiation_type MoK\a
_diffrn_radiation_wavelength 0.71073
_diffrn_reflns_av_R_equivalents 0.1193
_diffrn_reflns_av_sigmaI/netI 0.1388
_diffrn_reflns_limit_h_max 20
_diffrn_reflns_limit_h_min -23
_diffrn_reflns_limit_k_max 15
_diffrn_reflns_limit_k_min -15
_diffrn_reflns_limit_l_max 15
_diffrn_reflns_limit_l_min -15
_diffrn_reflns_number 15984
_diffrn_reflns_theta_full 25.03
_diffrn_reflns_theta_max 25.03
_diffrn_reflns_theta_min 3.15
_exptl_absorpt_coefficient_mu 0.095
_exptl_absorpt_correction_T_max 0.9859
_exptl_absorpt_correction_T_min 0.9813
_exptl_absorpt_correction_type multi-scan
_exptl_absorpt_process_details 'SORTAV (Blessing, 1997)'
_exptl_crystal_colour colourless
_exptl_crystal_density_diffrn 1.248
_exptl_crystal_density_method 'not measured'
_exptl_crystal_description block
_exptl_crystal_F_000 1352
_exptl_crystal_size_max 0.20
_exptl_crystal_size_mid 0.20
_exptl_crystal_size_min 0.15
_refine_diff_density_max 0.601
_refine_diff_density_min -0.501
_refine_diff_density_rms 0.069
_refine_ls_extinction_method none
_refine_ls_goodness_of_fit_ref 1.013
_refine_ls_hydrogen_treatment mixed
_refine_ls_matrix_type full
_refine_ls_number_parameters 411
_refine_ls_number_reflns 5259
_refine_ls_number_restraints 0
_refine_ls_restrained_S_all 1.013
_refine_ls_R_factor_all 0.1774
_refine_ls_R_factor_gt 0.0849
_refine_ls_shift/su_max 2.461
_refine_ls_shift/su_mean 0.037
_refine_ls_structure_factor_coef Fsqd
_refine_ls_weighting_details 'calc w=1/[\s^2^(Fo^2^)+(0.1413P)^2^+0.0000P] where P=(Fo^2^+2Fc^2^)/3'
_refine_ls_weighting_scheme calc
_refine_ls_wR_factor_gt 0.2158
_refine_ls_wR_factor_ref 0.2612
_reflns_number_gt 2675
_reflns_number_total 5259
_reflns_threshold_expression >2sigma(I)
_cod_data_source_file eCrystal-36.cif
_cod_data_source_block 02src141
_cod_depositor_comments
;
Citation :
Horton, Peter N. and Hursthouse, Michael B. and Winters, A. L. and 
Nash, R. and Thornhill, A. J. and Hall, L. M. and Dennis, M. and 
Murphy, P. J. and Light, Mark E. (2002) 
University of Southampton, Crystal Structure Report Archive. 
(doi:10.5258/ecrystals/36)

More at:
http://ecrystals.chem.soton.ac.uk/36/

The following automatic conversions were performed:

'_symmetry_cell_setting' value 'Monoclinic' changed to 'monoclinic'
according to the built-in table from CIF Core dictionary named
'cif_core.dic' version 2.4.1 from 2010-06-29.

Automatic conversion script
Id: cif_fix_values 3271 2015-04-21 07:52:19Z andrius 
;
_cod_original_sg_symbol_H-M P21/c
_cod_database_code 1519513

loop_
_symmetry_equiv_pos_as_xyz
'x, y, z'
'-x, y+1/2, -z+1/2'
'-x, -y, -z'
'x, -y-1/2, z-1/2'

loop_
_atom_site_label
_atom_site_type_symbol
_atom_site_fract_x
_atom_site_fract_y
_atom_site_fract_z
_atom_site_U_iso_or_equiv
_atom_site_adp_type
_atom_site_occupancy
_atom_site_symmetry_multiplicity
_atom_site_calc_flag
_atom_site_refinement_flags
_atom_site_disorder_assembly
_atom_site_disorder_group
N1 N 0.0354(2) 0.4269(3) 0.3389(3) 0.0359(11) Uani 1 1 d . . .
N2 N 0.0343(2) 0.5733(3) 0.2578(3) 0.0369(11) Uani 1 1 d . . .
N3 N 0.0969(2) 0.5628(3) 0.4183(3) 0.0329(11) Uani 1 1 d . . .
O1 O -0.1010(2) 0.5016(3) 0.3683(3) 0.0445(10) Uani 1 1 d . . .
H1 H -0.0967 0.4881 0.4297 0.067 Uiso 1 1 calc R . .
O2 O 0.02602(19) 0.2621(3) 0.3795(3) 0.0405(10) Uani 1 1 d . . .
O3 O 0.11219(18) 0.3564(3) 0.4511(3) 0.0355(9) Uani 1 1 d . . .
O4 O 0.10418(19) 0.7196(3) 0.3376(3) 0.0393(10) Uani 1 1 d . . .
O5 O 0.15611(18) 0.6868(2) 0.4917(3) 0.0366(9) Uani 1 1 d . . .
C1 C -0.0905(3) 0.4139(4) 0.3100(4) 0.0361(13) Uani 1 1 d . . .
H1A H -0.1267 0.4082 0.2573 0.043 Uiso 1 1 calc R . .
H1B H -0.0929 0.3553 0.3542 0.043 Uiso 1 1 calc R . .
C2 C -0.0215(3) 0.4170(4) 0.2605(4) 0.0342(13) Uani 1 1 d . . .
H2 H -0.0150 0.3561 0.2193 0.041 Uiso 1 1 calc R . .
C3 C -0.0115(3) 0.5105(4) 0.1944(4) 0.0423(14) Uani 1 1 d . . .
H3A H 0.0096 0.4933 0.1299 0.051 Uiso 1 1 calc R . .
H3B H -0.0551 0.5442 0.1799 0.051 Uiso 1 1 calc R . .
C4 C 0.0585(2) 0.5265(4) 0.3416(4) 0.0302(12) Uani 1 1 d . . .
C5 C 0.0564(3) 0.3411(4) 0.3926(4) 0.0360(13) Uani 1 1 d . . .
C6 C 0.1405(3) 0.2736(4) 0.5163(4) 0.0351(13) Uani 1 1 d . . .
C7 C 0.0892(3) 0.2453(5) 0.5955(5) 0.0488(16) Uani 1 1 d . . .
H7A H 0.0784 0.3034 0.6359 0.073 Uiso 1 1 calc R . .
H7B H 0.1085 0.1938 0.6395 0.073 Uiso 1 1 calc R . .
H7C H 0.0479 0.2205 0.5619 0.073 Uiso 1 1 calc R . .
C8 C 0.1612(3) 0.1856(4) 0.4507(5) 0.0465(15) Uani 1 1 d . . .
H8A H 0.1205 0.1513 0.4254 0.070 Uiso 1 1 calc R . .
H8B H 0.1891 0.1400 0.4912 0.070 Uiso 1 1 calc R . .
H8C H 0.1870 0.2096 0.3937 0.070 Uiso 1 1 calc R . .
C9 C 0.2042(3) 0.3206(4) 0.5652(4) 0.0453(15) Uani 1 1 d . . .
H9A H 0.2339 0.3442 0.5125 0.068 Uiso 1 1 calc R . .
H9B H 0.2282 0.2713 0.6066 0.068 Uiso 1 1 calc R . .
H9C H 0.1911 0.3762 0.6076 0.068 Uiso 1 1 calc R . .
C10 C 0.1172(3) 0.6616(4) 0.4081(4) 0.0328(13) Uani 1 1 d . . .
C11 C 0.1832(3) 0.7908(4) 0.5039(4) 0.0378(14) Uani 1 1 d . . .
C12 C 0.1232(3) 0.8649(4) 0.5050(5) 0.0475(15) Uani 1 1 d . . .
H1C H 0.1025 0.8696 0.4373 0.071 Uiso 1 1 calc R . .
H1D H 0.1399 0.9300 0.5261 0.071 Uiso 1 1 calc R . .
H1E H 0.0895 0.8418 0.5522 0.071 Uiso 1 1 calc R . .
C13 C 0.2341(3) 0.8129(5) 0.4218(5) 0.0540(17) Uani 1 1 d . . .
H1F H 0.2686 0.7610 0.4215 0.081 Uiso 1 1 calc R . .
H1G H 0.2557 0.8767 0.4354 0.081 Uiso 1 1 calc R . .
H1H H 0.2104 0.8150 0.3560 0.081 Uiso 1 1 calc R . .
C14 C 0.2187(4) 0.7879(5) 0.6079(5) 0.0545(17) Uani 1 1 d . . .
H1I H 0.1858 0.7705 0.6589 0.082 Uiso 1 1 calc R . .
H1J H 0.2381 0.8528 0.6234 0.082 Uiso 1 1 calc R . .
H1K H 0.2548 0.7383 0.6079 0.082 Uiso 1 1 calc R . .
N4 N 0.4490(2) 0.6604(3) 0.9353(3) 0.0330(11) Uani 1 1 d . . .
N5 N 0.4492(2) 0.7290(3) 1.0891(4) 0.0397(12) Uani 1 1 d . . .
N6 N 0.3920(2) 0.5716(3) 1.0676(3) 0.0354(11) Uani 1 1 d . . .
O6 O 0.5861(2) 0.6284(3) 1.0140(3) 0.0477(11) Uani 1 1 d . . .
H6 H 0.5943 0.5708 0.9950 0.072 Uiso 1 1 calc R . .
O7 O 0.45845(19) 0.6309(3) 0.7654(3) 0.0409(10) Uani 1 1 d . . .
O8 O 0.37808(18) 0.5482(3) 0.8554(3) 0.0340(9) Uani 1 1 d . . .
O9 O 0.3858(3) 0.6360(4) 1.2336(3) 0.0768(16) Uani 1 1 d . . .
O10 O 0.3383(2) 0.4901(3) 1.1899(3) 0.0544(12) Uani 1 1 d . . .
C15 C 0.5738(3) 0.6904(4) 0.9273(4) 0.0414(14) Uani 1 1 d . . .
H1L H 0.5769 0.6505 0.8652 0.050 Uiso 1 1 calc R . .
H1M H 0.6088 0.7426 0.9254 0.050 Uiso 1 1 calc R . .
C16 C 0.5033(3) 0.7382(4) 0.9312(4) 0.0365(14) Uani 1 1 d . . .
H16 H 0.4953 0.7818 0.8713 0.044 Uiso 1 1 calc R . .
C17 C 0.4916(3) 0.7966(4) 1.0297(4) 0.0418(14) Uani 1 1 d . . .
H1N H 0.5350 0.8108 1.0657 0.050 Uiso 1 1 calc R . .
H1O H 0.4678 0.8595 1.0155 0.050 Uiso 1 1 calc R . .
C18 C 0.4269(3) 0.6496(4) 1.0359(4) 0.0338(13) Uani 1 1 d . . .
C19 C 0.4297(3) 0.6115(4) 0.8446(4) 0.0353(13) Uani 1 1 d . . .
C20 C 0.3524(3) 0.4887(4) 0.7657(4) 0.0392(14) Uani 1 1 d . . .
C21 C 0.3227(3) 0.5581(5) 0.6840(4) 0.0480(15) Uani 1 1 d . . .
H2A H 0.2916 0.6048 0.7147 0.072 Uiso 1 1 calc R . .
H2B H 0.2983 0.5191 0.6326 0.072 Uiso 1 1 calc R . .
H2C H 0.3595 0.5945 0.6528 0.072 Uiso 1 1 calc R . .
C22 C 0.2953(3) 0.4262(4) 0.8126(4) 0.0458(15) Uani 1 1 d . . .
H2D H 0.3138 0.3895 0.8707 0.069 Uiso 1 1 calc R . .
H2E H 0.2771 0.3798 0.7622 0.069 Uiso 1 1 calc R . .
H2F H 0.2591 0.4700 0.8344 0.069 Uiso 1 1 calc R . .
C23 C 0.4084(3) 0.4220(5) 0.7276(5) 0.0524(16) Uani 1 1 d . . .
H2G H 0.4437 0.4626 0.6978 0.079 Uiso 1 1 calc R . .
H2H H 0.3896 0.3768 0.6765 0.079 Uiso 1 1 calc R . .
H2I H 0.4280 0.3839 0.7839 0.079 Uiso 1 1 calc R . .
C24 C 0.3737(3) 0.5720(4) 1.1688(4) 0.0371(14) Uani 1 1 d . . .
C25 C 0.3158(4) 0.4682(5) 1.2953(5) 0.0557(18) Uani 1 1 d . . .
C26 C 0.2632(4) 0.5367(9) 1.3259(6) 0.118(4) Uani 1 1 d . . .
H2J H 0.2822 0.6032 1.3325 0.176 Uiso 1 1 calc R . .
H2K H 0.2456 0.5158 1.3908 0.176 Uiso 1 1 calc R . .
H2L H 0.2264 0.5372 1.2750 0.176 Uiso 1 1 calc R . .
C27 C 0.2885(13) 0.3650(11) 1.2819(10) 0.331(17) Uani 1 1 d . . .
H2M H 0.3019 0.3248 1.3405 0.497 Uiso 1 1 calc R . .
H2N H 0.3068 0.3358 1.2209 0.497 Uiso 1 1 calc R . .
H2O H 0.2391 0.3673 1.2755 0.497 Uiso 1 1 calc R . .
C28 C 0.3741(5) 0.4685(12) 1.3678(7) 0.177(7) Uani 1 1 d . . .
H2P H 0.3877 0.5367 1.3822 0.266 Uiso 1 1 calc R . .
H2Q H 0.4120 0.4328 1.3388 0.266 Uiso 1 1 calc R . .
H2R H 0.3612 0.4361 1.4304 0.266 Uiso 1 1 calc R . .

loop_
_atom_site_aniso_label
_atom_site_aniso_U_11
_atom_site_aniso_U_22
_atom_site_aniso_U_33
_atom_site_aniso_U_23
_atom_site_aniso_U_13
_atom_site_aniso_U_12
N1 0.040(3) 0.031(3) 0.037(3) 0.002(2) -0.003(2) -0.002(2)
N2 0.046(3) 0.038(3) 0.026(2) 0.002(2) -0.003(2) -0.003(2)
N3 0.038(3) 0.027(2) 0.034(3) 0.001(2) 0.000(2) -0.005(2)
O1 0.062(3) 0.035(2) 0.037(2) -0.003(2) 0.007(2) 0.0046(19)
O2 0.044(2) 0.034(2) 0.042(2) 0.0002(19) -0.0035(18) -0.0058(19)
O3 0.039(2) 0.031(2) 0.036(2) -0.0012(18) -0.0013(17) 0.0013(16)
O4 0.050(2) 0.034(2) 0.034(2) 0.0059(19) -0.0035(18) -0.0059(17)
O5 0.045(2) 0.027(2) 0.037(2) 0.0004(18) -0.0022(18) -0.0076(16)
C1 0.043(4) 0.030(3) 0.036(3) -0.003(3) 0.001(3) -0.004(2)
C2 0.044(4) 0.028(3) 0.031(3) -0.001(3) 0.000(3) -0.001(2)
C3 0.056(4) 0.038(3) 0.033(3) -0.002(3) -0.001(3) -0.005(3)
C4 0.028(3) 0.032(3) 0.030(3) 0.002(3) 0.007(2) -0.002(2)
C5 0.038(3) 0.033(3) 0.037(3) -0.007(3) 0.004(3) 0.002(3)
C6 0.041(3) 0.030(3) 0.033(3) 0.008(3) -0.003(3) 0.003(2)
C7 0.054(4) 0.048(4) 0.045(3) 0.009(3) 0.006(3) 0.002(3)
C8 0.049(4) 0.036(3) 0.055(4) -0.008(3) -0.002(3) 0.007(3)
C9 0.056(4) 0.041(3) 0.039(3) -0.006(3) -0.006(3) 0.010(3)
C10 0.032(3) 0.030(3) 0.036(3) -0.002(3) -0.001(3) 0.004(2)
C11 0.051(4) 0.028(3) 0.034(3) 0.001(3) -0.002(3) -0.006(3)
C12 0.065(4) 0.033(3) 0.044(3) -0.008(3) 0.002(3) 0.001(3)
C13 0.056(4) 0.055(4) 0.051(4) 0.002(3) 0.005(3) -0.016(3)
C14 0.076(5) 0.043(4) 0.043(4) 0.004(3) -0.015(3) -0.013(3)
N4 0.042(3) 0.029(2) 0.028(3) 0.001(2) 0.006(2) -0.004(2)
N5 0.047(3) 0.028(3) 0.044(3) -0.008(2) 0.001(2) -0.005(2)
N6 0.044(3) 0.033(3) 0.029(3) 0.007(2) 0.003(2) 0.000(2)
O6 0.066(3) 0.037(2) 0.040(2) 0.001(2) -0.0017(19) 0.007(2)
O7 0.052(2) 0.039(2) 0.032(2) 0.0061(19) 0.0096(18) -0.0010(18)
O8 0.041(2) 0.0299(19) 0.032(2) 0.0003(17) 0.0038(16) -0.0059(17)
O9 0.115(4) 0.074(3) 0.043(3) -0.012(3) 0.029(3) -0.052(3)
O10 0.087(3) 0.044(2) 0.034(2) -0.003(2) 0.025(2) -0.022(2)
C15 0.044(4) 0.045(3) 0.035(3) 0.008(3) -0.002(3) -0.005(3)
C16 0.043(4) 0.032(3) 0.034(3) 0.003(3) 0.003(2) -0.007(3)
C17 0.051(4) 0.033(3) 0.041(3) -0.001(3) 0.005(3) -0.009(3)
C18 0.037(3) 0.032(3) 0.032(3) 0.002(3) -0.001(2) 0.003(3)
C19 0.041(3) 0.034(3) 0.030(3) 0.000(3) -0.002(3) 0.003(3)
C20 0.053(4) 0.037(3) 0.027(3) -0.009(3) -0.004(3) -0.005(3)
C21 0.059(4) 0.051(4) 0.034(3) 0.002(3) 0.000(3) -0.005(3)
C22 0.060(4) 0.039(3) 0.037(3) -0.007(3) -0.009(3) -0.009(3)
C23 0.071(4) 0.040(4) 0.047(4) -0.010(3) 0.010(3) -0.001(3)
C24 0.041(3) 0.032(3) 0.038(4) -0.002(3) 0.006(3) -0.001(3)
C25 0.090(5) 0.039(4) 0.040(4) -0.004(3) 0.024(4) -0.015(3)
C26 0.077(6) 0.199(11) 0.080(6) 0.069(7) 0.048(5) 0.073(7)
C27 0.70(4) 0.186(14) 0.122(10) -0.092(10) 0.245(18) -0.30(2)
C28 0.099(7) 0.348(19) 0.087(6) 0.138(10) 0.051(6) 0.113(10)

loop_
_atom_type_symbol
_atom_type_description
_atom_type_scat_dispersion_real
_atom_type_scat_dispersion_imag
_atom_type_scat_source
C C 0.0033 0.0016 'International Tables Vol C Tables 4.2.6.8 and 6.1.1.4'
H H 0.0000 0.0000 'International Tables Vol C Tables 4.2.6.8 and 6.1.1.4'
N N 0.0061 0.0033 'International Tables Vol C Tables 4.2.6.8 and 6.1.1.4'
O O 0.0106 0.0060 'International Tables Vol C Tables 4.2.6.8 and 6.1.1.4'

loop_
_geom_angle_atom_site_label_1
_geom_angle_atom_site_label_2
_geom_angle_atom_site_label_3
_geom_angle
_geom_angle_site_symmetry_1
_geom_angle_site_symmetry_3
C5 N1 C4 132.3(4) . .
C5 N1 C2 118.2(4) . .
C4 N1 C2 109.4(4) . .
C4 N2 C3 113.1(4) . .
C4 N3 C10 115.6(4) . .
C5 O3 C6 120.0(4) . .
C10 O5 C11 120.4(4) . .
O1 C1 C2 110.6(4) . .
N1 C2 C1 111.2(4) . .
N1 C2 C3 102.2(4) . .
C1 C2 C3 113.2(5) . .
N2 C3 C2 103.4(4) . .
N3 C4 N2 128.9(5) . .
N3 C4 N1 122.6(5) . .
N2 C4 N1 108.5(4) . .
O2 C5 O3 126.9(5) . .
O2 C5 N1 120.3(5) . .
O3 C5 N1 112.8(5) . .
O3 C6 C7 109.7(4) . .
O3 C6 C8 110.5(4) . .
C7 C6 C8 112.7(5) . .
O3 C6 C9 102.7(4) . .
C7 C6 C9 111.4(5) . .
C8 C6 C9 109.4(5) . .
O4 C10 O5 123.4(5) . .
O4 C10 N3 128.3(5) . .
O5 C10 N3 108.3(4) . .
O5 C11 C14 103.0(4) . .
O5 C11 C13 110.1(5) . .
C14 C11 C13 110.7(5) . .
O5 C11 C12 109.5(4) . .
C14 C11 C12 109.8(5) . .
C13 C11 C12 113.3(5) . .
C19 N4 C18 131.8(4) . .
C19 N4 C16 118.1(4) . .
C18 N4 C16 110.1(4) . .
C18 N5 C17 113.3(4) . .
C18 N6 C24 116.6(5) . .
C19 O8 C20 119.7(4) . .
C24 O10 C25 121.6(5) . .
O6 C15 C16 110.6(5) . .
N4 C16 C15 110.7(4) . .
N4 C16 C17 101.8(4) . .
C15 C16 C17 113.5(5) . .
N5 C17 C16 103.5(4) . .
N6 C18 N5 128.9(5) . .
N6 C18 N4 123.4(5) . .
N5 C18 N4 107.6(5) . .
O7 C19 O8 126.4(5) . .
O7 C19 N4 120.2(5) . .
O8 C19 N4 113.3(5) . .
O8 C20 C23 110.2(4) . .
O8 C20 C21 110.0(4) . .
C23 C20 C21 113.2(5) . .
O8 C20 C22 101.9(4) . .
C23 C20 C22 110.6(5) . .
C21 C20 C22 110.4(5) . .
O9 C24 O10 121.5(5) . .
O9 C24 N6 128.2(5) . .
O10 C24 N6 110.2(5) . .
C26 C25 C28 111.5(8) . .
C26 C25 C27 111.5(12) . .
C28 C25 C27 110.4(13) . .
C26 C25 O10 111.3(6) . .
C28 C25 O10 111.0(6) . .
C27 C25 O10 100.7(6) . .

loop_
_geom_bond_atom_site_label_1
_geom_bond_atom_site_label_2
_geom_bond_distance
_geom_bond_site_symmetry_2
N1 C5 1.391(7) .
N1 C4 1.396(7) .
N1 C2 1.487(7) .
N2 C4 1.329(6) .
N2 C3 1.457(7) .
N3 C4 1.319(6) .
N3 C10 1.377(7) .
O1 C1 1.407(6) .
O2 C5 1.213(6) .
O3 C5 1.320(6) .
O3 C6 1.483(6) .
O4 C10 1.219(6) .
O5 C10 1.348(6) .
O5 C11 1.484(6) .
C1 C2 1.501(8) .
C2 C3 1.526(8) .
C6 C7 1.499(8) .
C6 C8 1.508(8) .
C6 C9 1.508(8) .
C11 C14 1.500(8) .
C11 C13 1.502(8) .
C11 C12 1.524(8) .
N4 C19 1.388(7) .
N4 C18 1.396(7) .
N4 C16 1.477(7) .
N5 C18 1.327(7) .
N5 C17 1.453(7) .
N6 C18 1.310(7) .
N6 C24 1.372(7) .
O6 C15 1.410(6) .
O7 C19 1.213(6) .
O8 C19 1.317(6) .
O8 C20 1.483(6) .
O9 C24 1.216(7) .
O10 C24 1.319(6) .
O10 C25 1.480(7) .
C15 C16 1.510(8) .
C16 C17 1.519(8) .
C20 C23 1.496(8) .
C20 C21 1.508(8) .
C20 C22 1.523(8) .
C25 C26 1.432(10) .
C25 C28 1.452(12) .
C25 C27 1.478(12) .

loop_
_geom_hbond_atom_site_label_D
_geom_hbond_atom_site_label_H
_geom_hbond_atom_site_label_A
_geom_hbond_distance_DH
_geom_hbond_distance_HA
_geom_hbond_distance_DA
_geom_hbond_angle_DHA
_geom_hbond_site_symmetry_A
O1 H1 N3 0.82 2.09 2.904(5) 171.4 3_566
O1 H1 O3 0.82 2.60 3.025(5) 113.4 3_566
O6 H6 N6 0.82 2.08 2.895(6) 173.5 3_667
O6 H6 O8 0.82 2.55 2.967(5) 112.7 3_667
